data_7717736
loop_
_publ_author_name
'Lopez, Nathan E.'
'McNamara, Lauren E.'
'Anferov, Sophie W.'
'Anderson, John S.'

_publ_section_title
;
 Deconvoluting capping ligand influence on photophysical properties in
 tetrathiafulvalene-based diradicaloids.
;
_journal_name_full 'Dalton transactions (Cambridge, England : 2003)'
_journal_paper_doi 10.1039/d4dt03305a
_journal_year 2024
_chemical_formula_moiety 'C78 H60 O12 P4 Pt2 S8, 2(C32 H12 B F24)'
_chemical_formula_sum 'C142 H84 B2 F48 O12 P4 Pt2 S8'
_chemical_formula_weight 3686.25
_chemical_name_common '[((P(OPh3)2)Pt)2Ttftt](BArF4)2'
_chemical_name_systematic
'(\m-2-[4,5-bis(sulfanyl)-2H-1,3-dithiol-2-ylidene]-2H-1,3-dithiole-4,5-dithiolato diradical dication)-bis[(triphenylphosphite)]-di-platinum(ii) bis(tetrakis[3,5-bis(trifluoromethyl)phenyl]borate)'
_chemical_properties_physical Light-sensitive,Photo-sensitive
_space_group_crystal_system monoclinic
_space_group_IT_number 14
_space_group_name_Hall '-P 2ybc'
_space_group_name_H-M_alt 'P 1 21/c 1'
_atom_sites_solution_hydrogens geom
_atom_sites_solution_primary dual
_audit_creation_date 2024-08-09
_audit_creation_method
;
Olex2 1.5
(compiled 2022.04.07 svn.rca3783a0 for OlexSys, GUI svn.r6498)
;
_audit_update_record
;
2024-08-13 deposited with the CCDC.	2024-12-12 downloaded from the CCDC.
;
_cell_angle_alpha 90
_cell_angle_beta 116.819(2)
_cell_angle_gamma 90
_cell_formula_units_Z 2
_cell_length_a 17.3397(12)
_cell_length_b 24.6986(18)
_cell_length_c 18.9907(14)
_cell_measurement_reflns_used 9767
_cell_measurement_temperature 100(2)
_cell_measurement_theta_max 22.99
_cell_measurement_theta_min 2.30
_cell_volume 7258.3(9)
_computing_cell_refinement 'SAINT V.8.40B (Bruker AXS LLC., 2019)'
_computing_data_collection 'APEX4 v.2022.10-0 (Bruker AXS LLC., 2022)'
_computing_data_reduction 'SAINT V.8.40B (Bruker AXS LLC., 2019)'
_computing_molecular_graphics 'Olex2 1.5 (Dolomanov et al., 2009)'
_computing_publication_material 'Olex2 1.5 (Dolomanov et al., 2009)'
_computing_structure_refinement 'XL-2019/3 (Sheldrick, 2015b)'
_computing_structure_solution 'XT 2018/2 (Sheldrick, 2015a)'
_diffrn_ambient_temperature 100(2)
_diffrn_detector 'Bruker PHOTON II'
_diffrn_detector_area_resol_mean 7.4
_diffrn_detector_type
;
Charge-Integrating Pixel Array Detector (CPADs)
;
_diffrn_measured_fraction_theta_full 0.996
_diffrn_measured_fraction_theta_max 0.996
_diffrn_measurement_device_type 'Bruker D8 Venture'
_diffrn_measurement_method 'omega and phi scans'
_diffrn_radiation_monochromator mirrors
_diffrn_radiation_type MoK\a
_diffrn_radiation_wavelength 0.71073
_diffrn_reflns_av_R_equivalents 0.0970
_diffrn_reflns_av_unetI/netI 0.0668
_diffrn_reflns_Laue_measured_fraction_full 0.996
_diffrn_reflns_Laue_measured_fraction_max 0.996
_diffrn_reflns_limit_h_max 20
_diffrn_reflns_limit_h_min -20
_diffrn_reflns_limit_k_max 28
_diffrn_reflns_limit_k_min -28
_diffrn_reflns_limit_l_max 22
_diffrn_reflns_limit_l_min -22
_diffrn_reflns_number 111620
_diffrn_reflns_point_group_measured_fraction_full 0.996
_diffrn_reflns_point_group_measured_fraction_max 0.996
_diffrn_reflns_theta_full 24.721
_diffrn_reflns_theta_max 24.721
_diffrn_reflns_theta_min 2.040
_diffrn_source 'micro-focus X-ray tube'
_diffrn_source_current 1.0
_diffrn_source_power 0.05
_diffrn_source_type 'INCOATEC ImuS'
_diffrn_source_voltage 50.0
_diffrn_standards_number 0
_exptl_absorpt_coefficient_mu 2.206
_exptl_absorpt_correction_T_max 0.7451
_exptl_absorpt_correction_T_min 0.6510
_exptl_absorpt_correction_type multi-scan
_exptl_absorpt_process_details
;
SADABS-2016/2 (Bruker,2016/2) was used for absorption correction.
wR2(int) was 0.0927 before and 0.0763 after correction.
The Ratio of minimum to maximum transmission is 0.8737.
The \l/2 correction factor is Not present.
;
_exptl_crystal_colour 'clear greenish yellow'
_exptl_crystal_colour_lustre clear
_exptl_crystal_colour_modifier greenish
_exptl_crystal_colour_primary yellow
_exptl_crystal_density_diffrn 1.687
_exptl_crystal_description needle
_exptl_crystal_F_000 3636
_exptl_crystal_size_max 0.143
_exptl_crystal_size_mid 0.063
_exptl_crystal_size_min 0.046
_refine_diff_density_max 4.299
_refine_diff_density_min -2.296
_refine_diff_density_rms 0.225
_refine_ls_extinction_method none
_refine_ls_goodness_of_fit_ref 1.179
_refine_ls_hydrogen_treatment constr
_refine_ls_matrix_type full
_refine_ls_number_parameters 909
_refine_ls_number_reflns 12350
_refine_ls_number_restraints 585
_refine_ls_restrained_S_all 1.159
_refine_ls_R_factor_all 0.1491
_refine_ls_R_factor_gt 0.0772
_refine_ls_shift/su_max 0.001
_refine_ls_shift/su_mean 0.000
_refine_ls_structure_factor_coef Fsqd
_refine_ls_weighting_details 'w=1/[\s^2^(Fo^2^)+(0.1255P)^2^+65.2937P] where P=(Fo^2^+2Fc^2^)/3'
_refine_ls_weighting_scheme calc
_refine_ls_wR_factor_gt 0.1904
_refine_ls_wR_factor_ref 0.2677
_reflns_Friedel_coverage 0.000
_reflns_number_gt 7652
_reflns_number_total 12350
_reflns_threshold_expression 'I > 2\s(I)'
_cod_data_source_file d4dt03305a2.cif
_cod_data_source_block 1866_nel_anderson1
_cod_original_cell_volume 7258.2(9)
_cod_database_code 7717736
_shelx_shelxl_version_number 2019/3
_shelx_space_group_comment
;
The symmetry employed for this shelxl refinement is uniquely defined
by the following loop, which should always be used as a source of
symmetry information in preference to the above space-group names.
They are only intended as comments.
;
_shelx_estimated_absorpt_t_max 0.905
_shelx_estimated_absorpt_t_min 0.743
_olex2_refinement_description
;
1. Restrained distances
 F9-C51 \\sim F8-C51 \\sim F7-C51 \\sim F10-C54 \\sim F12-C54 \\sim F11-C54
\\sim F5-C46 \\sim F4-C46 \\sim F6-
 C46 \\sim F3-C43 \\sim F1-C43 \\sim F2-C43 \\sim F20-C67 \\sim F21-C67 \\sim
F19-C67 \\sim F22-C70 \\sim F23-
 C70 \\sim F24-C70 \\sim F15-C59 \\sim F14-C59 \\sim F13-C59 \\sim F18-C62
\\sim F16-C62 \\sim F17-C62
 with sigma of 0.005
 C43-C42 \\sim C67-C66 \\sim C46-C45 \\sim C54-C53 \\sim C51-C50 \\sim C59-C58
\\sim C62-C61 \\sim C70-C69
 with sigma of 0.005
 C71-C64 \\sim C71-C69 \\sim C69-C68 \\sim C68-C66 \\sim C66-C65 \\sim C65-C64
\\sim C55-C48 \\sim C55-C53
 \\sim C53-C52 \\sim C52-C50 \\sim C50-C49 \\sim C49-C48 \\sim C47-C40 \\sim
C47-C45 \\sim C45-C44 \\sim C44-
 C42 \\sim C42-C41 \\sim C41-C40 \\sim C58-C57 \\sim C60-C58 \\sim C61-C60
\\sim C63-C61 \\sim C63-C56 ~
 C57-C56
 with sigma of 0.005
 F13-C59 \\sim F13A-C59
 with sigma of 0.02
 F14-C59 \\sim F14A-C59
 with sigma of 0.02
 F4-C46 \\sim F4A-C46
 with sigma of 0.02
 F5-C46 \\sim F5A-C46
 with sigma of 0.02
 F6-C46 \\sim F6A-C46
 with sigma of 0.02
2. Uiso/Uaniso restraints and constraints
Uanis(C71) = Uanis(C65) = Uanis(C41) = Uanis(C47) = Uanis(C63) = Uanis(C57) =
Uanis(C55) = Uanis(C49)
Uanis(F13A) = Uanis(F13) = Uanis(F14A) = Uanis(F14) = Uanis(F25) = Uanis(F2) =
Uanis(F3) = Uanis(F26) = Uanis(F4A) = Uanis(F5A) = Uanis(F6) = Uanis(F6A) =
Uanis(F4) = Uanis(F5) = Uanis(F1) = Uanis(F17) = Uanis(F15)
3. Others
 Sof(F14A)=Sof(F13A)=1-FVAR(1)
 Sof(F13)=Sof(F14)=FVAR(1)
 Sof(F5A)=Sof(F6A)=Sof(F4A)=1-FVAR(2)
 Sof(F4)=Sof(F5)=Sof(F6)=FVAR(2)
 Fixed Sof: F2(0.5) F3(0.5) F25(0.5) F26(0.5)
4.a Aromatic/amide H refined with riding coordinates:
 C5(H5), C6(H6), C7(H7), C8(H8), C9(H9), C11(H11), C12(H12), C13(H13),
 C14(H14), C15(H15), C17(H17), C19(H19), C20(H20), C21(H21), C23(H23), C24(H24),
  C25(H25), C26(H26), C27(H27), C29(H29), C30(H30), C31(H31), C32(H32),
 C33(H33), C35(H35), C36(H36), C37(H37), C38(H38), C39(H39), C41(H41), C44(H44),
  C47(H47), C49(H49), C52(H52), C55(H55), C57(H57), C60(H60), C63(H63),
 C65(H65), C68(H68), C71(H71), C18A(H18A)
;
_olex2_submission_special_instructions 'No special instructions were received'

loop_
_space_group_symop_operation_xyz
'x, y, z'
'-x, y+1/2, -z+1/2'
'-x, -y, -z'
'x, -y-1/2, z-1/2'

loop_
_atom_site_label
_atom_site_type_symbol
_atom_site_fract_x
_atom_site_fract_y
_atom_site_fract_z
_atom_site_U_iso_or_equiv
_atom_site_adp_type
_atom_site_occupancy
_atom_site_site_symmetry_order
_atom_site_calc_flag
_atom_site_refinement_flags_posn
_atom_site_refinement_flags_adp
_atom_site_refinement_flags_occupancy
_atom_site_disorder_assembly
_atom_site_disorder_group
Pt1 Pt 1.33655(3) 0.62631(2) 1.07069(3) 0.0355(2) Uani 1 1 d . . . . .
S1 S 1.24474(17) 0.62291(13) 1.12965(17) 0.0329(7) Uani 1 1 d . . . . .
S2 S 1.23183(19) 0.58287(14) 0.96016(18) 0.0414(8) Uani 1 1 d . . . . .
S3 S 1.08513(19) 0.55677(14) 1.08747(17) 0.0385(7) Uani 1 1 d . . . . .
S4 S 1.07693(19) 0.52018(14) 0.94045(17) 0.0382(7) Uani 1 1 d . . . . .
P1 P 1.42467(18) 0.62495(12) 1.01336(17) 0.0278(6) Uani 1 1 d . . . . .
P2 P 1.43924(19) 0.66580(14) 1.17834(18) 0.0354(7) Uani 1 1 d . . . . .
O1 O 1.4799(5) 0.6784(3) 1.0287(4) 0.0354(19) Uani 1 1 d . . . . .
O2 O 1.3798(5) 0.6152(3) 0.9212(5) 0.038(2) Uani 1 1 d . . . . .
O3 O 1.4933(5) 0.5788(3) 1.0405(5) 0.044(2) Uani 1 1 d . . . . .
O4 O 1.4486(5) 0.7284(3) 1.1781(5) 0.039(2) Uani 1 1 d . . . . .
O5 O 1.5310(5) 0.6439(4) 1.1948(5) 0.040(2) Uani 1 1 d . . . . .
O6 O 1.4321(5) 0.6593(4) 1.2581(5) 0.041(2) Uani 1 1 d . . . . .
C1 C 1.0348(8) 0.5166(6) 1.0059(7) 0.043(3) Uani 1 1 d . . . . .
C2 C 1.1604(7) 0.5635(5) 0.9950(7) 0.036(3) Uani 1 1 d . . . . .
C3 C 1.1646(7) 0.5806(5) 1.0663(7) 0.036(3) Uani 1 1 d . . . . .
C4 C 1.5405(7) 0.6870(5) 0.9974(7) 0.038(3) Uani 1 1 d . . . . .
C5 C 1.5155(8) 0.7140(6) 0.9283(8) 0.049(3) Uani 1 1 d . . . . .
H5 H 1.457208 0.725376 0.898924 0.059 Uiso 1 1 calc R U . . .
C6 C 1.5762(9) 0.7247(7) 0.9010(9) 0.062(4) Uani 1 1 d . . . . .
H6 H 1.559387 0.742366 0.851768 0.075 Uiso 1 1 calc R U . . .
C7 C 1.6605(9) 0.7096(7) 0.9459(9) 0.061(4) Uani 1 1 d . . . . .
H7 H 1.702304 0.717551 0.928008 0.073 Uiso 1 1 calc R U . . .
C8 C 1.6859(8) 0.6826(7) 1.0177(8) 0.055(4) Uani 1 1 d . . . . .
H8 H 1.744837 0.673135 1.048795 0.066 Uiso 1 1 calc R U . . .
C9 C 1.6257(8) 0.6697(6) 1.0432(8) 0.048(3) Uani 1 1 d . . . . .
H9 H 1.641268 0.649761 1.090468 0.057 Uiso 1 1 calc R U . . .
C10 C 1.3123(8) 0.6461(6) 0.8639(7) 0.041(3) Uani 1 1 d . . . . .
C11 C 1.2937(8) 0.6981(6) 0.8785(8) 0.046(3) Uani 1 1 d . . . . .
H11 H 1.325883 0.714559 0.928601 0.055 Uiso 1 1 calc R U . . .
C12 C 1.2268(9) 0.7254(7) 0.8183(9) 0.060(4) Uani 1 1 d . . . . .
H12 H 1.213243 0.761362 0.826648 0.072 Uiso 1 1 calc R U . . .
C13 C 1.1806(10) 0.7014(9) 0.7475(10) 0.070(5) Uani 1 1 d . . . . .
H13 H 1.135301 0.720890 0.706540 0.084 Uiso 1 1 calc R U . . .
C14 C 1.1983(10) 0.6490(9) 0.7337(9) 0.074(5) Uani 1 1 d . . . . .
H14 H 1.164408 0.632226 0.684155 0.088 Uiso 1 1 calc R U . . .
C15 C 1.2666(9) 0.6210(6) 0.7935(7) 0.049(3) Uani 1 1 d . . . . .
H15 H 1.280727 0.585155 0.785073 0.059 Uiso 1 1 calc R U . . .
C16 C 1.4871(8) 0.5297(5) 1.0783(7) 0.038(3) Uani 1 1 d . . . . .
C17 C 1.4174(9) 0.4970(6) 1.0401(9) 0.050(3) Uani 1 1 d . . . . .
H17 H 1.373408 0.506148 0.989238 0.060 Uiso 1 1 calc R U . . .
C19 C 1.4743(19) 0.4359(9) 1.1452(16) 0.098(8) Uani 1 1 d . . . . .
H19 H 1.468612 0.402866 1.168178 0.118 Uiso 1 1 calc R U . . .
C20 C 1.5497(18) 0.4691(9) 1.1852(11) 0.096(8) Uani 1 1 d . . . . .
H20 H 1.595175 0.458485 1.234548 0.116 Uiso 1 1 calc R U . . .
C21 C 1.5540(10) 0.5175(7) 1.1493(8) 0.057(4) Uani 1 1 d . . . . .
H21 H 1.602119 0.541093 1.173708 0.069 Uiso 1 1 calc R U . . .
C22 C 1.3794(8) 0.7609(5) 1.1239(7) 0.041(3) Uani 1 1 d . . . . .
C23 C 1.3922(8) 0.7874(5) 1.0662(7) 0.041(3) Uani 1 1 d . . . . .
H23 H 1.444854 0.784173 1.062387 0.049 Uiso 1 1 calc R U . . .
C24 C 1.3244(11) 0.8193(7) 1.0137(8) 0.063(4) Uani 1 1 d . . . . .
H24 H 1.331336 0.838577 0.973605 0.075 Uiso 1 1 calc R U . . .
C25 C 1.2478(10) 0.8235(6) 1.0182(8) 0.057(4) Uani 1 1 d . . . . .
H25 H 1.201348 0.844320 0.980646 0.069 Uiso 1 1 calc R U . . .
C26 C 1.2399(9) 0.7971(6) 1.0784(9) 0.056(4) Uani 1 1 d . . . . .
H26 H 1.187810 0.800616 1.082946 0.067 Uiso 1 1 calc R U . . .
C27 C 1.3049(8) 0.7658(6) 1.1316(8) 0.046(3) Uani 1 1 d . . . . .
H27 H 1.298698 0.747923 1.172999 0.056 Uiso 1 1 calc R U . . .
C28 C 1.6123(7) 0.6654(6) 1.2506(7) 0.042(3) Uani 1 1 d . . . . .
C29 C 1.6462(9) 0.7096(6) 1.2313(8) 0.053(4) Uani 1 1 d . . . . .
H29 H 1.613761 0.727961 1.182813 0.064 Uiso 1 1 calc R U . . .
C30 C 1.7280(9) 0.7275(7) 1.2830(10) 0.066(5) Uani 1 1 d . . . . .
H30 H 1.752066 0.758294 1.270190 0.080 Uiso 1 1 calc R U . . .
C31 C 1.7740(9) 0.7007(9) 1.3522(10) 0.078(6) Uani 1 1 d . . . . .
H31 H 1.830812 0.712521 1.386818 0.093 Uiso 1 1 calc R U . . .
C32 C 1.7391(11) 0.6559(8) 1.3734(9) 0.073(5) Uani 1 1 d . . . . .
H32 H 1.771306 0.638003 1.422358 0.088 Uiso 1 1 calc R U . . .
C33 C 1.6554(9) 0.6380(7) 1.3209(7) 0.057(4) Uani 1 1 d . . . . .
H33 H 1.629634 0.607967 1.333478 0.068 Uiso 1 1 calc R U . . .
C34 C 1.4167(8) 0.6101(6) 1.2878(8) 0.044(3) Uani 1 1 d . . . . .
C35 C 1.4335(8) 0.5601(6) 1.2663(8) 0.044(3) Uani 1 1 d . . . . .
H35 H 1.459294 0.557029 1.231751 0.053 Uiso 1 1 calc R U . . .
C36 C 1.4126(10) 0.5149(7) 1.2953(9) 0.062(4) Uani 1 1 d . . . . .
H36 H 1.424409 0.480074 1.281237 0.075 Uiso 1 1 calc R U . . .
C37 C 1.3752(10) 0.5194(6) 1.3441(8) 0.057(4) Uani 1 1 d . . . . .
H37 H 1.361625 0.487554 1.364244 0.069 Uiso 1 1 calc R U . . .
C38 C 1.3560(9) 0.5699(6) 1.3655(8) 0.051(4) Uani 1 1 d . . . . .
H38 H 1.327851 0.572092 1.398214 0.061 Uiso 1 1 calc R U . . .
C39 C 1.3784(9) 0.6170(6) 1.3385(7) 0.044(3) Uani 1 1 d . . . . .
H39 H 1.368215 0.651884 1.353669 0.053 Uiso 1 1 calc R U . . .
F1 F 0.6304(5) 0.6878(3) 0.5928(5) 0.0707(10) Uani 1 1 d D . . . .
F2 F 0.5722(12) 0.6290(7) 0.6166(9) 0.0707(10) Uani 0.5 1 d D . P A 1
F3 F 0.5469(11) 0.6617(7) 0.4879(8) 0.0707(10) Uani 0.5 1 d D . P A 2
F4 F 0.5995(7) 0.4550(4) 0.4274(8) 0.0707(10) Uani 0.728(9) 1 d D . P B 1
F5 F 0.6316(8) 0.5097(5) 0.3609(6) 0.0707(10) Uani 0.728(9) 1 d D . P B 1
F6 F 0.7273(7) 0.4522(5) 0.4358(8) 0.0707(10) Uani 0.728(9) 1 d D . P B 1
F7 F 0.9091(6) 0.7719(3) 0.6375(4) 0.059(2) Uani 1 1 d D . . . .
F8 F 1.0047(5) 0.7848(3) 0.5970(5) 0.059(2) Uani 1 1 d D . . . .
F9 F 0.8730(5) 0.7725(3) 0.5142(4) 0.056(2) Uani 1 1 d D . . . .
F10 F 1.0367(6) 0.6288(3) 0.4358(5) 0.062(2) Uani 1 1 d D . . . .
F11 F 1.0976(6) 0.5666(5) 0.5208(5) 0.088(3) Uani 1 1 d D . . . .
F12 F 0.9680(5) 0.5570(3) 0.4346(5) 0.069(2) Uani 1 1 d D . . . .
F13 F 1.2258(10) 0.4725(9) 0.8652(8) 0.0707(10) Uani 0.520(17) 1 d D . P C 1
F14 F 1.2081(11) 0.4771(8) 0.7453(11) 0.0707(10) Uani 0.520(17) 1 d D . P C 1
F15 F 1.2101(5) 0.4026(3) 0.7846(6) 0.0707(10) Uani 1 1 d D . . . .
F16 F 0.8804(6) 0.3569(3) 0.7841(5) 0.062(2) Uani 1 1 d D . . . .
F17 F 0.9378(5) 0.3168(3) 0.7196(6) 0.0707(10) Uani 1 1 d D . . . .
F18 F 0.8223(5) 0.3638(3) 0.6595(5) 0.066(2) Uani 1 1 d D . . . .
F19 F 0.8289(5) 0.5985(4) 0.9724(4) 0.066(2) Uani 1 1 d D . . . .
F20 F 0.7295(5) 0.6212(3) 0.8573(6) 0.070(3) Uani 1 1 d D . . . .
F21 F 0.7744(5) 0.5390(3) 0.8818(5) 0.0515(19) Uani 1 1 d D . . . .
F22 F 1.0122(5) 0.7498(3) 0.8974(5) 0.062(2) Uani 1 1 d D . . . .
F23 F 1.0830(5) 0.6994(3) 0.9962(4) 0.065(2) Uani 1 1 d D . . . .
F24 F 1.1153(5) 0.7015(4) 0.9005(6) 0.077(3) Uani 1 1 d D . . . .
C40 C 0.8040(6) 0.5624(4) 0.6193(6) 0.037(3) Uani 1 1 d D . . . .
C41 C 0.7431(5) 0.6006(4) 0.6162(6) 0.0346(10) Uani 1 1 d D . . . .
H41 H 0.760275 0.627147 0.656617 0.042 Uiso 1 1 calc R U . . .
C42 C 0.6582(6) 0.6015(5) 0.5563(6) 0.044(3) Uani 1 1 d D . . . .
C43 C 0.5949(6) 0.6406(4) 0.5595(7) 0.053(4) Uani 1 1 d D . . . .
C44 C 0.6318(7) 0.5645(4) 0.4943(6) 0.046(3) Uani 1 1 d D . . . .
H44 H 0.574477 0.564828 0.452776 0.056 Uiso 1 1 calc R U . . .
C45 C 0.6924(5) 0.5270(4) 0.4952(5) 0.039(3) Uani 1 1 d D . . . .
C46 C 0.6651(5) 0.4858(4) 0.4318(5) 0.046(3) Uani 1 1 d D . . . .
C47 C 0.7764(5) 0.5260(4) 0.5563(5) 0.0346(10) Uani 1 1 d D . . . .
H47 H 0.816003 0.499901 0.555086 0.042 Uiso 1 1 calc R U . . .
C48 C 0.9436(7) 0.6062(4) 0.6378(6) 0.037(3) Uani 1 1 d D . . . .
C49 C 0.9307(7) 0.6622(3) 0.6341(6) 0.0346(10) Uani 1 1 d D . . . .
H49 H 0.907255 0.677793 0.665978 0.042 Uiso 1 1 calc R U . . .
C50 C 0.9503(7) 0.6964(3) 0.5860(6) 0.039(3) Uani 1 1 d D . . . .
C51 C 0.9345(4) 0.7556(3) 0.5839(4) 0.045(3) Uani 1 1 d D . . . .
C52 C 0.9821(7) 0.6749(4) 0.5362(6) 0.040(3) Uani 1 1 d D . . . .
H52 H 0.995912 0.697632 0.503177 0.048 Uiso 1 1 calc R U . . .
C53 C 0.9930(7) 0.6189(3) 0.5367(6) 0.036(3) Uani 1 1 d D . . . .
C54 C 1.0233(5) 0.5937(3) 0.4827(4) 0.049(3) Uani 1 1 d D . . . .
C55 C 0.9747(7) 0.5858(4) 0.5869(6) 0.0346(10) Uani 1 1 d D . . . .
H55 H 0.983839 0.547938 0.586475 0.042 Uiso 1 1 calc R U . . .
C56 C 0.9542(5) 0.5092(4) 0.7085(6) 0.032(3) Uani 1 1 d D . . . .
C57 C 1.0435(5) 0.5036(4) 0.7377(6) 0.0346(10) Uani 1 1 d D . . . .
H57 H 1.076436 0.535145 0.741046 0.042 Uiso 1 1 calc R U . . .
C58 C 1.0871(5) 0.4545(3) 0.7621(7) 0.039(3) Uani 1 1 d D . . . .
C59 C 1.1822(6) 0.4514(4) 0.7930(6) 0.051(3) Uani 1 1 d D . . . .
C60 C 1.0407(5) 0.4076(4) 0.7591(7) 0.043(3) Uani 1 1 d D . . . .
H60 H 1.069251 0.373876 0.776590 0.051 Uiso 1 1 calc R U . . .
C61 C 0.9513(5) 0.4118(3) 0.7296(6) 0.037(3) Uani 1 1 d D . . . .
C62 C 0.8991(5) 0.3628(3) 0.7235(4) 0.039(3) Uani 1 1 d D . . . .
C63 C 0.9099(7) 0.4618(3) 0.7073(7) 0.0346(10) Uani 1 1 d D . . . .
H63 H 0.849485 0.463619 0.690749 0.042 Uiso 1 1 calc R U . . .
C64 C 0.9165(6) 0.5948(4) 0.7669(6) 0.032(3) Uani 1 1 d D . . . .
C65 C 0.8608(6) 0.5810(4) 0.7990(5) 0.0346(10) Uani 1 1 d D . . . .
H65 H 0.816812 0.554979 0.772294 0.042 Uiso 1 1 calc R U . . .
C66 C 0.8669(7) 0.6037(4) 0.8687(6) 0.041(3) Uani 1 1 d D . . . .
C67 C 0.8003(5) 0.5907(3) 0.8949(4) 0.053(4) Uani 1 1 d D . . . .
C68 C 0.9317(7) 0.6419(5) 0.9081(7) 0.051(4) Uani 1 1 d D . . . .
H68 H 0.937647 0.658167 0.955607 0.061 Uiso 1 1 calc R U . . .
C69 C 0.9876(7) 0.6555(4) 0.8761(6) 0.039(3) Uani 1 1 d D . . . .
C70 C 1.0482(5) 0.7006(3) 0.9173(4) 0.055(4) Uani 1 1 d D . . . .
C71 C 0.9831(6) 0.6316(4) 0.8072(5) 0.0346(10) Uani 1 1 d D . . . .
H71 H 1.024160 0.640235 0.788619 0.042 Uiso 1 1 calc R U . . .
B1 B 0.9074(9) 0.5679(6) 0.6851(9) 0.036(3) Uani 1 1 d . . . . .
F25 F 0.5375(11) 0.6161(7) 0.5733(13) 0.0707(10) Uani 0.5 1 d . . P A 2
F26 F 0.5221(11) 0.6465(8) 0.4937(12) 0.0707(10) Uani 0.5 1 d . . P A 1
F14A F 1.2192(11) 0.4952(7) 0.7826(15) 0.0707(10) Uani 0.480(17) 1 d D . P C 2
F13A F 1.2208(12) 0.4461(10) 0.8748(9) 0.0707(10) Uani 0.480(17) 1 d D . P C 2
F5A F 0.7174(17) 0.4935(13) 0.3951(18) 0.0707(10) Uani 0.272(9) 1 d D . P B 2
F6A F 0.693(2) 0.4367(9) 0.453(2) 0.0707(10) Uani 0.272(9) 1 d D . P B 2
F4A F 0.5897(16) 0.4932(14) 0.3703(16) 0.0707(10) Uani 0.272(9) 1 d D . P B 2
C18A C 1.4127(15) 0.4518(7) 1.0759(15) 0.088(6) Uani 1 1 d . . . . .
H18A H 1.362631 0.429766 1.050647 0.105 Uiso 1 1 calc R U . . .

loop_
_atom_site_aniso_label
_atom_site_aniso_U_11
_atom_site_aniso_U_22
_atom_site_aniso_U_33
_atom_site_aniso_U_23
_atom_site_aniso_U_13
_atom_site_aniso_U_12
Pt1 0.0234(3) 0.0481(3) 0.0372(3) -0.0014(2) 0.0157(2) -0.0032(2)
S1 0.0179(13) 0.0498(19) 0.0337(15) -0.0085(13) 0.0140(12) -0.0084(13)
S2 0.0293(16) 0.061(2) 0.0394(17) -0.0059(15) 0.0207(14) -0.0118(15)
S3 0.0274(15) 0.056(2) 0.0358(16) -0.0086(14) 0.0176(13) -0.0097(14)
S4 0.0285(16) 0.054(2) 0.0344(16) -0.0051(14) 0.0162(13) -0.0075(14)
P1 0.0184(14) 0.0342(17) 0.0337(15) -0.0008(13) 0.0143(12) -0.0003(12)
P2 0.0238(15) 0.0438(19) 0.0388(17) 0.0009(14) 0.0142(13) -0.0032(13)
O1 0.026(4) 0.041(5) 0.040(4) 0.001(4) 0.016(4) -0.004(4)
O2 0.031(4) 0.048(5) 0.042(5) -0.004(4) 0.022(4) -0.004(4)
O3 0.030(5) 0.044(5) 0.067(6) 0.008(4) 0.030(4) 0.003(4)
O4 0.027(4) 0.042(5) 0.043(5) 0.000(4) 0.011(4) -0.004(4)
O5 0.022(4) 0.055(5) 0.040(5) -0.005(4) 0.011(4) -0.006(4)
O6 0.030(4) 0.052(6) 0.043(5) -0.003(4) 0.019(4) -0.004(4)
C1 0.034(7) 0.062(9) 0.032(6) 0.004(6) 0.016(6) -0.003(6)
C2 0.020(6) 0.042(7) 0.048(7) -0.002(6) 0.016(5) -0.004(5)
C3 0.026(6) 0.041(7) 0.051(7) -0.003(6) 0.024(6) -0.005(5)
C4 0.031(7) 0.050(8) 0.041(7) 0.005(6) 0.023(6) -0.004(6)
C5 0.029(7) 0.060(9) 0.064(9) 0.005(7) 0.025(7) -0.006(6)
C6 0.049(9) 0.097(13) 0.049(8) 0.001(8) 0.029(7) -0.014(8)
C7 0.044(9) 0.083(12) 0.075(11) -0.004(9) 0.042(8) -0.009(8)
C8 0.031(7) 0.087(11) 0.054(8) -0.001(8) 0.026(7) -0.008(7)
C9 0.032(7) 0.056(9) 0.059(8) 0.011(7) 0.022(6) -0.001(6)
C10 0.027(6) 0.064(9) 0.031(6) 0.004(6) 0.013(5) -0.006(6)
C11 0.032(7) 0.057(9) 0.046(8) 0.009(7) 0.016(6) 0.004(6)
C12 0.040(8) 0.074(11) 0.068(10) 0.024(9) 0.027(8) 0.018(8)
C13 0.035(8) 0.113(16) 0.054(10) 0.028(10) 0.013(8) -0.004(9)
C14 0.037(9) 0.123(16) 0.051(9) -0.008(10) 0.011(8) -0.028(10)
C15 0.050(8) 0.064(9) 0.033(7) -0.011(6) 0.019(6) -0.009(7)
C16 0.039(7) 0.036(7) 0.043(7) 0.004(6) 0.022(6) 0.007(6)
C17 0.047(8) 0.052(9) 0.064(9) 0.000(7) 0.036(7) 0.000(7)
C19 0.17(2) 0.074(14) 0.117(18) 0.032(14) 0.124(19) 0.052(16)
C20 0.16(2) 0.081(15) 0.059(11) 0.021(11) 0.057(13) 0.075(15)
C21 0.053(9) 0.062(10) 0.051(9) -0.008(8) 0.018(7) 0.012(8)
C22 0.028(7) 0.046(8) 0.044(7) -0.009(6) 0.013(6) -0.002(6)
C23 0.042(7) 0.041(7) 0.047(7) 0.005(6) 0.027(6) 0.007(6)
C24 0.079(11) 0.074(11) 0.050(9) 0.024(8) 0.042(8) 0.024(9)
C25 0.063(10) 0.056(9) 0.048(8) 0.000(7) 0.021(7) 0.018(8)
C26 0.039(8) 0.059(10) 0.066(10) 0.001(8) 0.021(7) 0.006(7)
C27 0.037(7) 0.050(8) 0.057(8) 0.006(7) 0.026(7) 0.001(6)
C28 0.023(6) 0.065(9) 0.036(7) -0.001(6) 0.011(5) 0.002(6)
C29 0.040(8) 0.073(10) 0.053(8) 0.002(7) 0.027(7) 0.000(7)
C30 0.033(8) 0.080(12) 0.078(11) -0.031(9) 0.017(8) -0.018(8)
C31 0.024(8) 0.120(17) 0.070(11) -0.024(11) 0.004(8) 0.006(9)
C32 0.052(10) 0.103(15) 0.043(9) -0.003(9) 0.003(8) 0.018(10)
C33 0.042(8) 0.088(12) 0.026(7) 0.022(7) 0.003(6) 0.016(7)
C34 0.028(7) 0.050(8) 0.044(7) -0.003(6) 0.009(6) -0.004(6)
C35 0.033(7) 0.059(9) 0.048(8) 0.004(7) 0.025(6) -0.003(6)
C36 0.055(9) 0.059(10) 0.076(11) 0.005(8) 0.032(8) 0.011(8)
C37 0.059(9) 0.056(10) 0.055(9) 0.016(7) 0.025(8) 0.002(8)
C38 0.049(8) 0.061(10) 0.055(8) 0.009(7) 0.034(7) 0.000(7)
C39 0.050(8) 0.055(9) 0.036(7) -0.003(6) 0.027(6) -0.004(6)
F1 0.046(2) 0.062(2) 0.093(3) -0.0166(19) 0.0221(18) 0.0062(17)
F2 0.046(2) 0.062(2) 0.093(3) -0.0166(19) 0.0221(18) 0.0062(17)
F3 0.046(2) 0.062(2) 0.093(3) -0.0166(19) 0.0221(18) 0.0062(17)
F4 0.046(2) 0.062(2) 0.093(3) -0.0166(19) 0.0221(18) 0.0062(17)
F5 0.046(2) 0.062(2) 0.093(3) -0.0166(19) 0.0221(18) 0.0062(17)
F6 0.046(2) 0.062(2) 0.093(3) -0.0166(19) 0.0221(18) 0.0062(17)
F7 0.091(6) 0.044(5) 0.063(5) 0.004(4) 0.052(5) 0.008(4)
F8 0.048(5) 0.049(5) 0.074(5) 0.008(4) 0.023(4) -0.011(4)
F9 0.047(5) 0.060(5) 0.052(5) 0.005(4) 0.017(4) 0.008(4)
F10 0.088(6) 0.067(6) 0.059(5) 0.000(4) 0.058(5) -0.002(5)
F11 0.068(6) 0.140(9) 0.073(6) 0.019(6) 0.048(5) 0.052(6)
F12 0.073(6) 0.074(6) 0.076(6) -0.033(5) 0.048(5) -0.022(5)
F13 0.046(2) 0.062(2) 0.093(3) -0.0166(19) 0.0221(18) 0.0062(17)
F14 0.046(2) 0.062(2) 0.093(3) -0.0166(19) 0.0221(18) 0.0062(17)
F15 0.046(2) 0.062(2) 0.093(3) -0.0166(19) 0.0221(18) 0.0062(17)
F16 0.077(6) 0.061(5) 0.065(5) -0.012(4) 0.046(5) -0.021(4)
F17 0.046(2) 0.062(2) 0.093(3) -0.0166(19) 0.0221(18) 0.0062(17)
F18 0.039(5) 0.069(6) 0.062(5) 0.005(4) 0.000(4) -0.011(4)
F19 0.076(6) 0.088(7) 0.056(5) -0.011(5) 0.050(5) -0.012(5)
F20 0.053(5) 0.080(6) 0.103(7) 0.030(5) 0.058(5) 0.023(4)
F21 0.050(5) 0.053(5) 0.064(5) -0.003(4) 0.036(4) -0.012(4)
F22 0.057(5) 0.050(5) 0.068(5) 0.000(4) 0.018(4) 0.006(4)
F23 0.065(6) 0.070(6) 0.050(5) -0.005(4) 0.017(4) -0.015(5)
F24 0.060(6) 0.081(6) 0.114(7) -0.050(6) 0.061(6) -0.029(5)
C40 0.024(6) 0.053(8) 0.040(7) 0.006(6) 0.020(5) 0.000(5)
C41 0.031(2) 0.038(2) 0.035(2) 0.0049(19) 0.0158(19) 0.0022(19)
C42 0.030(7) 0.045(8) 0.055(8) 0.006(7) 0.018(6) 0.011(6)
C43 0.029(7) 0.062(10) 0.062(9) 0.013(7) 0.016(7) 0.012(7)
C44 0.042(8) 0.054(9) 0.044(8) 0.015(7) 0.020(6) 0.000(7)
C45 0.029(6) 0.059(9) 0.024(6) 0.003(6) 0.007(5) 0.004(6)
C46 0.033(7) 0.056(9) 0.030(7) 0.000(6) -0.002(6) 0.004(6)
C47 0.031(2) 0.038(2) 0.035(2) 0.0049(19) 0.0158(19) 0.0022(19)
C48 0.026(6) 0.052(8) 0.031(6) -0.001(6) 0.012(5) -0.002(6)
C49 0.031(2) 0.038(2) 0.035(2) 0.0049(19) 0.0158(19) 0.0022(19)
C50 0.031(6) 0.052(8) 0.036(7) -0.007(6) 0.017(5) -0.007(6)
C51 0.025(6) 0.066(10) 0.043(7) 0.022(7) 0.014(6) 0.004(6)
C52 0.029(6) 0.053(9) 0.034(6) 0.004(6) 0.011(5) -0.002(6)
C53 0.026(6) 0.051(8) 0.036(6) 0.000(6) 0.016(5) 0.000(5)
C54 0.040(8) 0.066(10) 0.046(8) -0.001(7) 0.024(7) 0.005(7)
C55 0.031(2) 0.038(2) 0.035(2) 0.0049(19) 0.0158(19) 0.0022(19)
C56 0.029(6) 0.038(7) 0.028(6) -0.004(5) 0.012(5) 0.005(5)
C57 0.031(2) 0.038(2) 0.035(2) 0.0049(19) 0.0158(19) 0.0022(19)
C58 0.029(6) 0.048(8) 0.036(7) -0.008(6) 0.011(5) 0.007(6)
C59 0.042(8) 0.054(9) 0.053(8) -0.005(7) 0.018(7) -0.007(7)
C60 0.035(7) 0.045(8) 0.045(7) 0.003(6) 0.016(6) 0.008(6)
C61 0.035(7) 0.052(8) 0.024(6) -0.004(5) 0.014(5) -0.011(6)
C62 0.032(7) 0.045(8) 0.041(7) 0.003(6) 0.018(6) 0.007(6)
C63 0.031(2) 0.038(2) 0.035(2) 0.0049(19) 0.0158(19) 0.0022(19)
C64 0.031(6) 0.038(7) 0.039(6) -0.002(5) 0.026(5) -0.004(5)
C65 0.031(2) 0.038(2) 0.035(2) 0.0049(19) 0.0158(19) 0.0022(19)
C66 0.047(8) 0.039(7) 0.046(7) 0.006(6) 0.027(6) 0.001(6)
C67 0.052(9) 0.063(10) 0.053(9) 0.002(7) 0.032(7) 0.005(8)
C68 0.049(8) 0.065(9) 0.043(8) -0.013(7) 0.025(7) 0.002(7)
C69 0.037(7) 0.043(8) 0.046(7) -0.004(6) 0.026(6) -0.002(6)
C70 0.056(9) 0.077(11) 0.051(9) 0.010(8) 0.040(8) 0.022(8)
C71 0.031(2) 0.038(2) 0.035(2) 0.0049(19) 0.0158(19) 0.0022(19)
B1 0.028(7) 0.040(8) 0.052(9) -0.001(7) 0.028(7) 0.006(6)
F25 0.046(2) 0.062(2) 0.093(3) -0.0166(19) 0.0221(18) 0.0062(17)
F26 0.046(2) 0.062(2) 0.093(3) -0.0166(19) 0.0221(18) 0.0062(17)
F14A 0.046(2) 0.062(2) 0.093(3) -0.0166(19) 0.0221(18) 0.0062(17)
F13A 0.046(2) 0.062(2) 0.093(3) -0.0166(19) 0.0221(18) 0.0062(17)
F5A 0.046(2) 0.062(2) 0.093(3) -0.0166(19) 0.0221(18) 0.0062(17)
F6A 0.046(2) 0.062(2) 0.093(3) -0.0166(19) 0.0221(18) 0.0062(17)
F4A 0.046(2) 0.062(2) 0.093(3) -0.0166(19) 0.0221(18) 0.0062(17)
C18A 0.116(17) 0.058(12) 0.138(19) -0.004(12) 0.101(17) -0.011(11)

loop_
_atom_type_symbol
_atom_type_description
_atom_type_scat_dispersion_real
_atom_type_scat_dispersion_imag
_atom_type_scat_source
C C 0.0033 0.0016 'International Tables Vol C Tables 4.2.6.8 and 6.1.1.4'
H H 0.0000 0.0000 'International Tables Vol C Tables 4.2.6.8 and 6.1.1.4'
B B 0.0013 0.0007 'International Tables Vol C Tables 4.2.6.8 and 6.1.1.4'
F F 0.0171 0.0103 'International Tables Vol C Tables 4.2.6.8 and 6.1.1.4'
O O 0.0106 0.0060 'International Tables Vol C Tables 4.2.6.8 and 6.1.1.4'
P P 0.1023 0.0942 'International Tables Vol C Tables 4.2.6.8 and 6.1.1.4'
Pt Pt -1.7033 8.3905 'International Tables Vol C Tables 4.2.6.8 and 6.1.1.4'
S S 0.1246 0.1234 'International Tables Vol C Tables 4.2.6.8 and 6.1.1.4'

loop_
_geom_angle_atom_site_label_1
_geom_angle_atom_site_label_2
_geom_angle_atom_site_label_3
_geom_angle
_geom_angle_site_symmetry_1
_geom_angle_site_symmetry_3
_geom_angle_publ_flag
S1 Pt1 S2 89.57(10) . . ?
P1 Pt1 S1 177.06(11) . . ?
P1 Pt1 S2 88.88(10) . . ?
P2 Pt1 S1 90.65(10) . . ?
P2 Pt1 S2 178.33(12) . . ?
P2 Pt1 P1 90.83(11) . . ?
C3 S1 Pt1 101.4(4) . . ?
C2 S2 Pt1 100.7(4) . . ?
C3 S3 C1 97.1(6) . . ?
C1 S4 C2 96.6(6) . . ?
O1 P1 Pt1 112.8(3) . . ?
O1 P1 O2 106.6(4) . . ?
O2 P1 Pt1 115.9(3) . . ?
O3 P1 Pt1 115.9(3) . . ?
O3 P1 O1 104.0(5) . . ?
O3 P1 O2 100.1(5) . . ?
O4 P2 Pt1 118.1(3) . . ?
O4 P2 O5 104.2(5) . . ?
O4 P2 O6 99.1(5) . . ?
O5 P2 Pt1 110.4(3) . . ?
O5 P2 O6 106.5(5) . . ?
O6 P2 Pt1 117.1(3) . . ?
C4 O1 P1 123.0(8) . . ?
C10 O2 P1 126.4(8) . . ?
C16 O3 P1 124.4(7) . . ?
C22 O4 P2 120.5(7) . . ?
C28 O5 P2 126.1(8) . . ?
C34 O6 P2 125.4(8) . . ?
S4 C1 S3 114.7(7) . . ?
C1 C1 S3 122.7(13) 3_767 . ?
C1 C1 S4 122.6(13) 3_767 . ?
S2 C2 S4 120.0(7) . . ?
C3 C2 S2 124.1(9) . . ?
C3 C2 S4 115.9(9) . . ?
S3 C3 S1 121.9(7) . . ?
C2 C3 S1 122.5(9) . . ?
C2 C3 S3 115.6(9) . . ?
C5 C4 O1 119.9(11) . . ?
C5 C4 C9 122.6(11) . . ?
C9 C4 O1 117.4(10) . . ?
C4 C5 H5 120.4 . . ?
C4 C5 C6 119.2(13) . . ?
C6 C5 H5 120.4 . . ?
C5 C6 H6 120.4 . . ?
C7 C6 C5 119.3(14) . . ?
C7 C6 H6 120.4 . . ?
C6 C7 H7 119.5 . . ?
C6 C7 C8 121.0(13) . . ?
C8 C7 H7 119.5 . . ?
C7 C8 H8 120.0 . . ?
C9 C8 C7 120.0(13) . . ?
C9 C8 H8 120.0 . . ?
C4 C9 H9 121.1 . . ?
C8 C9 C4 117.9(13) . . ?
C8 C9 H9 121.1 . . ?
C11 C10 O2 122.5(11) . . ?
C15 C10 O2 115.0(13) . . ?
C15 C10 C11 122.5(13) . . ?
C10 C11 H11 120.9 . . ?
C10 C11 C12 118.2(14) . . ?
C12 C11 H11 120.9 . . ?
C11 C12 H12 119.7 . . ?
C13 C12 C11 120.5(16) . . ?
C13 C12 H12 119.7 . . ?
C12 C13 H13 119.4 . . ?
C12 C13 C14 121.1(15) . . ?
C14 C13 H13 119.4 . . ?
C13 C14 H14 120.4 . . ?
C13 C14 C15 119.2(15) . . ?
C15 C14 H14 120.4 . . ?
C10 C15 C14 118.4(15) . . ?
C10 C15 H15 120.8 . . ?
C14 C15 H15 120.8 . . ?
C17 C16 O3 118.9(11) . . ?
C21 C16 O3 117.5(12) . . ?
C21 C16 C17 123.5(13) . . ?
C16 C17 H17 120.9 . . ?
C18A C17 C16 118.2(17) . . ?
C18A C17 H17 120.9 . . ?
C20 C19 H19 120.4 . . ?
C18A C19 H19 120.4 . . ?
C18A C19 C20 119(2) . . ?
C19 C20 H20 121.0 . . ?
C21 C20 C19 117.9(18) . . ?
C21 C20 H20 121.0 . . ?
C16 C21 C20 117.8(17) . . ?
C16 C21 H21 121.1 . . ?
C20 C21 H21 121.1 . . ?
C23 C22 O4 117.2(11) . . ?
C27 C22 O4 120.1(12) . . ?
C27 C22 C23 122.7(12) . . ?
C22 C23 H23 121.6 . . ?
C22 C23 C24 116.8(12) . . ?
C24 C23 H23 121.6 . . ?
C23 C24 H24 119.1 . . ?
C25 C24 C23 121.8(13) . . ?
C25 C24 H24 119.1 . . ?
C24 C25 H25 120.8 . . ?
C24 C25 C26 118.5(14) . . ?
C26 C25 H25 120.8 . . ?
C25 C26 H26 119.1 . . ?
C27 C26 C25 121.7(14) . . ?
C27 C26 H26 119.1 . . ?
C22 C27 H27 120.8 . . ?
C26 C27 C22 118.4(13) . . ?
C26 C27 H27 120.8 . . ?
C29 C28 O5 119.9(11) . . ?
C29 C28 C33 122.8(13) . . ?
C33 C28 O5 117.1(12) . . ?
C28 C29 H29 120.2 . . ?
C28 C29 C30 119.5(15) . . ?
C30 C29 H29 120.2 . . ?
C29 C30 H30 120.2 . . ?
C31 C30 C29 119.7(17) . . ?
C31 C30 H30 120.2 . . ?
C30 C31 H31 119.4 . . ?
C30 C31 C32 121.3(15) . . ?
C32 C31 H31 119.4 . . ?
C31 C32 H32 120.5 . . ?
C31 C32 C33 118.9(15) . . ?
C33 C32 H32 120.5 . . ?
C28 C33 C32 117.7(15) . . ?
C28 C33 H33 121.1 . . ?
C32 C33 H33 121.1 . . ?
C35 C34 O6 123.4(12) . . ?
C35 C34 C39 122.8(13) . . ?
C39 C34 O6 113.7(12) . . ?
C34 C35 H35 120.5 . . ?
C36 C35 C34 119.1(13) . . ?
C36 C35 H35 120.5 . . ?
C35 C36 H36 119.8 . . ?
C37 C36 C35 120.3(15) . . ?
C37 C36 H36 119.8 . . ?
C36 C37 H37 119.2 . . ?
C36 C37 C38 121.5(14) . . ?
C38 C37 H37 119.2 . . ?
C37 C38 H38 120.1 . . ?
C39 C38 C37 119.8(13) . . ?
C39 C38 H38 120.1 . . ?
C34 C39 H39 121.8 . . ?
C38 C39 C34 116.5(13) . . ?
C38 C39 H39 121.8 . . ?
C41 C40 C47 116.0(9) . . ?
C41 C40 B1 121.0(8) . . ?
C47 C40 B1 122.1(8) . . ?
C40 C41 H41 118.5 . . ?
C40 C41 C42 123.0(9) . . ?
C42 C41 H41 118.5 . . ?
C41 C42 C43 120.4(8) . . ?
C44 C42 C41 120.0(9) . . ?
C44 C42 C43 119.7(7) . . ?
F1 C43 F2 92.7(11) . . ?
F1 C43 F3 94.8(11) . . ?
F1 C43 C42 113.2(9) . . ?
F2 C43 C42 112.7(11) . . ?
F3 C43 C42 110.1(12) . . ?
F25 C43 F1 123.2(12) . . ?
F25 C43 F3 101.9(14) . . ?
F25 C43 C42 110.9(11) . . ?
F26 C43 F1 112.9(12) . . ?
F26 C43 F2 106.6(14) . . ?
F26 C43 C42 116.1(12) . . ?
C42 C44 H44 121.1 . . ?
C45 C44 C42 117.8(9) . . ?
C45 C44 H44 121.1 . . ?
C44 C45 C46 118.9(7) . . ?
C47 C45 C44 121.3(9) . . ?
C47 C45 C46 119.7(7) . . ?
F4 C46 F5 102.5(10) . . ?
F4 C46 C45 113.1(9) . . ?
F5 C46 C45 110.3(9) . . ?
F6 C46 F4 107.0(10) . . ?
F6 C46 F5 107.8(10) . . ?
F6 C46 C45 115.3(9) . . ?
F5A C46 C45 105.8(15) . . ?
F6A C46 C45 116.8(17) . . ?
F6A C46 F5A 93(2) . . ?
F6A C46 F4A 119(2) . . ?
F4A C46 C45 116.7(15) . . ?
F4A C46 F5A 99(2) . . ?
C40 C47 H47 119.1 . . ?
C45 C47 C40 121.8(9) . . ?
C45 C47 H47 119.1 . . ?
C49 C48 B1 121.1(8) . . ?
C55 C48 C49 115.1(9) . . ?
C55 C48 B1 122.8(8) . . ?
C48 C49 H49 118.2 . . ?
C50 C49 C48 123.5(9) . . ?
C50 C49 H49 118.2 . . ?
C49 C50 C51 121.1(7) . . ?
C49 C50 C52 120.0(9) . . ?
C52 C50 C51 118.8(7) . . ?
F7 C51 C50 113.4(7) . . ?
F8 C51 F7 106.3(7) . . ?
F8 C51 C50 112.6(7) . . ?
F9 C51 F7 105.6(7) . . ?
F9 C51 F8 105.5(7) . . ?
F9 C51 C50 112.9(8) . . ?
C50 C52 H52 121.1 . . ?
C53 C52 C50 117.8(9) . . ?
C53 C52 H52 121.1 . . ?
C52 C53 C54 120.1(7) . . ?
C52 C53 C55 120.8(8) . . ?
C55 C53 C54 119.1(7) . . ?
F10 C54 F11 105.7(8) . . ?
F10 C54 F12 105.7(8) . . ?
F10 C54 C53 114.2(7) . . ?
F11 C54 C53 113.0(8) . . ?
F12 C54 F11 104.5(9) . . ?
F12 C54 C53 112.9(8) . . ?
C48 C55 C53 122.6(9) . . ?
C48 C55 H55 118.7 . . ?
C53 C55 H55 118.7 . . ?
C57 C56 B1 121.7(8) . . ?
C63 C56 C57 115.3(9) . . ?
C63 C56 B1 122.8(8) . . ?
C56 C57 H57 118.1 . . ?
C58 C57 C56 123.7(9) . . ?
C58 C57 H57 118.1 . . ?
C57 C58 C59 121.0(7) . . ?
C57 C58 C60 119.5(9) . . ?
C60 C58 C59 119.4(7) . . ?
F13 C59 F14 107.7(13) . . ?
F13 C59 C58 113.4(11) . . ?
F14 C59 C58 111.2(10) . . ?
F15 C59 F13 114.0(12) . . ?
F15 C59 F14 95.6(11) . . ?
F15 C59 C58 113.4(8) . . ?
F15 C59 F13A 91.7(11) . . ?
F14A C59 F15 119.8(12) . . ?
F14A C59 C58 115.4(10) . . ?
F14A C59 F13A 102.9(14) . . ?
F13A C59 C58 109.5(11) . . ?
C58 C60 H60 120.9 . . ?
C61 C60 C58 118.2(9) . . ?
C61 C60 H60 120.9 . . ?
C60 C61 C62 120.0(7) . . ?
C60 C61 C63 120.8(8) . . ?
C63 C61 C62 119.1(7) . . ?
F16 C62 C61 113.4(7) . . ?
F17 C62 F16 106.2(8) . . ?
F17 C62 F18 106.5(7) . . ?
F17 C62 C61 113.1(7) . . ?
F18 C62 F16 104.8(8) . . ?
F18 C62 C61 112.1(7) . . ?
C56 C63 H63 118.8 . . ?
C61 C63 C56 122.3(9) . . ?
C61 C63 H63 118.8 . . ?
C65 C64 B1 121.8(8) . . ?
C71 C64 C65 118.9(9) . . ?
C71 C64 B1 119.2(8) . . ?
C64 C65 H65 118.5 . . ?
C66 C65 C64 122.9(9) . . ?
C66 C65 H65 118.5 . . ?
C65 C66 C67 119.5(7) . . ?
C65 C66 C68 118.5(8) . . ?
C68 C66 C67 121.7(7) . . ?
F19 C67 F21 105.5(7) . . ?
F19 C67 C66 112.3(7) . . ?
F20 C67 F19 107.6(8) . . ?
F20 C67 F21 106.7(8) . . ?
F20 C67 C66 111.4(8) . . ?
F21 C67 C66 112.9(7) . . ?
C66 C68 H68 120.7 . . ?
C66 C68 C69 118.5(9) . . ?
C69 C68 H68 120.7 . . ?
C68 C69 C70 114.5(7) . . ?
C68 C69 C71 123.1(9) . . ?
C71 C69 C70 122.2(7) . . ?
F22 C70 F23 104.7(7) . . ?
F22 C70 F24 105.3(8) . . ?
F22 C70 C69 113.7(8) . . ?
F23 C70 C69 115.2(7) . . ?
F24 C70 F23 105.4(8) . . ?
F24 C70 C69 111.7(7) . . ?
C64 C71 C69 117.9(9) . . ?
C64 C71 H71 121.0 . . ?
C69 C71 H71 121.0 . . ?
C48 B1 C40 100.8(10) . . ?
C48 B1 C56 113.9(9) . . ?
C48 B1 C64 113.3(10) . . ?
C56 B1 C40 111.7(9) . . ?
C56 B1 C64 106.4(10) . . ?
C64 B1 C40 110.9(8) . . ?
C17 C18A H18A 118.4 . . ?
C19 C18A C17 123(2) . . ?
C19 C18A H18A 118.4 . . ?

loop_
_geom_bond_atom_site_label_1
_geom_bond_atom_site_label_2
_geom_bond_distance
_geom_bond_site_symmetry_2
_geom_bond_publ_flag
Pt1 S1 2.325(3) . ?
Pt1 S2 2.327(3) . ?
Pt1 P1 2.241(3) . ?
Pt1 P2 2.240(3) . ?
S1 C3 1.720(12) . ?
S2 C2 1.715(12) . ?
S3 C1 1.710(13) . ?
S3 C3 1.706(11) . ?
S4 C1 1.706(12) . ?
S4 C2 1.720(12) . ?
P1 O1 1.579(8) . ?
P1 O2 1.580(9) . ?
P1 O3 1.558(9) . ?
P2 O4 1.556(9) . ?
P2 O5 1.573(9) . ?
P2 O6 1.583(9) . ?
O1 C4 1.436(13) . ?
O2 C10 1.410(15) . ?
O3 C16 1.437(14) . ?
O4 C22 1.424(14) . ?
O5 C28 1.430(14) . ?
O6 C34 1.415(16) . ?
C1 C1 1.39(2) 3_767 ?
C2 C3 1.389(17) . ?
C4 C5 1.355(17) . ?
C4 C9 1.401(17) . ?
C5 H5 0.9500 . ?
C5 C6 1.394(18) . ?
C6 H6 0.9500 . ?
C6 C7 1.37(2) . ?
C7 H7 0.9500 . ?
C7 C8 1.40(2) . ?
C8 H8 0.9500 . ?
C8 C9 1.372(18) . ?
C9 H9 0.9500 . ?
C10 C11 1.381(19) . ?
C10 C15 1.359(18) . ?
C11 H11 0.9500 . ?
C11 C12 1.383(18) . ?
C12 H12 0.9500 . ?
C12 C13 1.35(2) . ?
C13 H13 0.9500 . ?
C13 C14 1.38(2) . ?
C14 H14 0.9500 . ?
C14 C15 1.40(2) . ?
C15 H15 0.9500 . ?
C16 C17 1.359(18) . ?
C16 C21 1.358(18) . ?
C17 H17 0.9500 . ?
C17 C18A 1.33(2) . ?
C19 H19 0.9500 . ?
C19 C20 1.44(3) . ?
C19 C18A 1.33(3) . ?
C20 H20 0.9500 . ?
C20 C21 1.39(3) . ?
C21 H21 0.9500 . ?
C22 C23 1.379(17) . ?
C22 C27 1.369(17) . ?
C23 H23 0.9500 . ?
C23 C24 1.391(19) . ?
C24 H24 0.9500 . ?
C24 C25 1.37(2) . ?
C25 H25 0.9500 . ?
C25 C26 1.38(2) . ?
C26 H26 0.9500 . ?
C26 C27 1.364(19) . ?
C27 H27 0.9500 . ?
C28 C29 1.364(19) . ?
C28 C33 1.379(17) . ?
C29 H29 0.9500 . ?
C29 C30 1.384(19) . ?
C30 H30 0.9500 . ?
C30 C31 1.36(2) . ?
C31 H31 0.9500 . ?
C31 C32 1.40(3) . ?
C32 H32 0.9500 . ?
C32 C33 1.41(2) . ?
C33 H33 0.9500 . ?
C34 C35 1.372(19) . ?
C34 C39 1.406(18) . ?
C35 H35 0.9500 . ?
C35 C36 1.36(2) . ?
C36 H36 0.9500 . ?
C36 C37 1.35(2) . ?
C37 H37 0.9500 . ?
C37 C38 1.40(2) . ?
C38 H38 0.9500 . ?
C38 C39 1.394(18) . ?
C39 H39 0.9500 . ?
F1 C43 1.336(4) . ?
F2 C43 1.340(4) . ?
F3 C43 1.340(5) . ?
F4 C46 1.338(4) . ?
F5 C46 1.339(4) . ?
F6 C46 1.335(4) . ?
F7 C51 1.339(4) . ?
F8 C51 1.339(4) . ?
F9 C51 1.339(4) . ?
F10 C54 1.336(4) . ?
F11 C54 1.337(4) . ?
F12 C54 1.336(4) . ?
F13 C59 1.338(4) . ?
F14 C59 1.339(4) . ?
F15 C59 1.335(4) . ?
F16 C62 1.338(4) . ?
F17 C62 1.337(4) . ?
F18 C62 1.338(4) . ?
F19 C67 1.338(4) . ?
F20 C67 1.338(4) . ?
F21 C67 1.339(4) . ?
F22 C70 1.339(4) . ?
F23 C70 1.339(4) . ?
F24 C70 1.339(4) . ?
C40 C41 1.396(4) . ?
C40 C47 1.397(4) . ?
C40 B1 1.666(17) . ?
C41 H41 0.9500 . ?
C41 C42 1.397(4) . ?
C42 C43 1.483(7) . ?
C42 C44 1.395(4) . ?
C43 F25 1.29(2) . ?
C43 F26 1.32(2) . ?
C44 H44 0.9500 . ?
C44 C45 1.395(4) . ?
C45 C46 1.482(7) . ?
C45 C47 1.395(4) . ?
C46 F5A 1.385(18) . ?
C46 F6A 1.299(18) . ?
C46 F4A 1.315(18) . ?
C47 H47 0.9500 . ?
C48 C49 1.397(4) . ?
C48 C55 1.396(4) . ?
C48 B1 1.614(17) . ?
C49 H49 0.9500 . ?
C49 C50 1.394(4) . ?
C50 C51 1.484(7) . ?
C50 C52 1.396(4) . ?
C52 H52 0.9500 . ?
C52 C53 1.395(4) . ?
C53 C54 1.484(7) . ?
C53 C55 1.397(4) . ?
C55 H55 0.9500 . ?
C56 C57 1.395(4) . ?
C56 C63 1.395(4) . ?
C56 B1 1.622(17) . ?
C57 H57 0.9500 . ?
C57 C58 1.395(4) . ?
C58 C59 1.483(7) . ?
C58 C60 1.395(4) . ?
C59 F14A 1.316(16) . ?
C59 F13A 1.392(16) . ?
C60 H60 0.9500 . ?
C60 C61 1.395(4) . ?
C61 C62 1.483(7) . ?
C61 C63 1.395(4) . ?
C63 H63 0.9500 . ?
C64 C65 1.398(4) . ?
C64 C71 1.396(4) . ?
C64 B1 1.630(17) . ?
C65 H65 0.9500 . ?
C65 C66 1.396(4) . ?
C66 C67 1.485(7) . ?
C66 C68 1.397(4) . ?
C68 H68 0.9500 . ?
C68 C69 1.398(4) . ?
C69 C70 1.488(7) . ?
C69 C71 1.405(4) . ?
C71 H71 0.9500 . ?
C18A H18A 0.9500 . ?

loop_
_geom_torsion_atom_site_label_1
_geom_torsion_atom_site_label_2
_geom_torsion_atom_site_label_3
_geom_torsion_atom_site_label_4
_geom_torsion
_geom_torsion_site_symmetry_1
_geom_torsion_site_symmetry_2
_geom_torsion_site_symmetry_3
_geom_torsion_site_symmetry_4
_geom_torsion_publ_flag
Pt1 S1 C3 S3 171.7(7) . . . . ?
Pt1 S1 C3 C2 -8.0(11) . . . . ?
Pt1 S2 C2 S4 -170.3(6) . . . . ?
Pt1 S2 C2 C3 9.8(12) . . . . ?
Pt1 P1 O1 C4 -179.5(7) . . . . ?
Pt1 P1 O2 C10 56.1(10) . . . . ?
Pt1 P1 O3 C16 20.1(10) . . . . ?
Pt1 P2 O4 C22 19.4(10) . . . . ?
Pt1 P2 O5 C28 169.7(9) . . . . ?
Pt1 P2 O6 C34 47.5(10) . . . . ?
S2 C2 C3 S1 -1.3(16) . . . . ?
S2 C2 C3 S3 178.9(7) . . . . ?
S4 C2 C3 S1 178.7(7) . . . . ?
S4 C2 C3 S3 -1.1(14) . . . . ?
P1 O1 C4 C5 94.6(13) . . . . ?
P1 O1 C4 C9 -89.3(13) . . . . ?
P1 O2 C10 C11 19.5(16) . . . . ?
P1 O2 C10 C15 -160.1(9) . . . . ?
P1 O3 C16 C17 58.7(15) . . . . ?
P1 O3 C16 C21 -124.4(11) . . . . ?
P2 O4 C22 C23 -112.9(11) . . . . ?
P2 O4 C22 C27 68.7(14) . . . . ?
P2 O5 C28 C29 -81.5(14) . . . . ?
P2 O5 C28 C33 102.1(13) . . . . ?
P2 O6 C34 C35 22.1(16) . . . . ?
P2 O6 C34 C39 -154.9(9) . . . . ?
O1 P1 O2 C10 -70.5(10) . . . . ?
O1 P1 O3 C16 144.5(9) . . . . ?
O1 C4 C5 C6 176.4(12) . . . . ?
O1 C4 C9 C8 -173.6(12) . . . . ?
O2 P1 O1 C4 -51.1(9) . . . . ?
O2 P1 O3 C16 -105.4(10) . . . . ?
O2 C10 C11 C12 179.3(11) . . . . ?
O2 C10 C15 C14 179.7(12) . . . . ?
O3 P1 O1 C4 54.1(9) . . . . ?
O3 P1 O2 C10 -178.5(9) . . . . ?
O3 C16 C17 C18A -180.0(13) . . . . ?
O3 C16 C21 C20 -178.0(12) . . . . ?
O4 P2 O5 C28 42.0(10) . . . . ?
O4 P2 O6 C34 175.7(9) . . . . ?
O4 C22 C23 C24 -179.7(12) . . . . ?
O4 C22 C27 C26 -179.7(12) . . . . ?
O5 P2 O4 C22 142.2(8) . . . . ?
O5 P2 O6 C34 -76.5(9) . . . . ?
O5 C28 C29 C30 -174.6(12) . . . . ?
O5 C28 C33 C32 174.4(13) . . . . ?
O6 P2 O4 C22 -108.1(9) . . . . ?
O6 P2 O5 C28 -62.2(11) . . . . ?
O6 C34 C35 C36 -176.9(12) . . . . ?
O6 C34 C39 C38 175.7(11) . . . . ?
C1 S3 C3 S1 -177.0(8) . . . . ?
C1 S3 C3 C2 2.8(11) . . . . ?
C1 S4 C2 S2 178.8(8) . . . . ?
C1 S4 C2 C3 -1.3(11) . . . . ?
C2 S4 C1 S3 3.2(9) . . . . ?
C2 S4 C1 C1 -176.5(16) . . . 3_767 ?
C3 S3 C1 S4 -3.7(9) . . . . ?
C3 S3 C1 C1 176.0(16) . . . 3_767 ?
C4 C5 C6 C7 -2(2) . . . . ?
C5 C4 C9 C8 2(2) . . . . ?
C5 C6 C7 C8 1(3) . . . . ?
C6 C7 C8 C9 2(2) . . . . ?
C7 C8 C9 C4 -3(2) . . . . ?
C9 C4 C5 C6 1(2) . . . . ?
C10 C11 C12 C13 1(2) . . . . ?
C11 C10 C15 C14 0(2) . . . . ?
C11 C12 C13 C14 1(2) . . . . ?
C12 C13 C14 C15 -2(2) . . . . ?
C13 C14 C15 C10 1(2) . . . . ?
C15 C10 C11 C12 -1(2) . . . . ?
C16 C17 C18A C19 -3(3) . . . . ?
C17 C16 C21 C20 -1(2) . . . . ?
C19 C20 C21 C16 -1(2) . . . . ?
C20 C19 C18A C17 1(3) . . . . ?
C21 C16 C17 C18A 3(2) . . . . ?
C22 C23 C24 C25 -1(2) . . . . ?
C23 C22 C27 C26 2(2) . . . . ?
C23 C24 C25 C26 2(2) . . . . ?
C24 C25 C26 C27 -2(2) . . . . ?
C25 C26 C27 C22 0(2) . . . . ?
C27 C22 C23 C24 -1(2) . . . . ?
C28 C29 C30 C31 0(2) . . . . ?
C29 C28 C33 C32 -2(2) . . . . ?
C29 C30 C31 C32 -2(3) . . . . ?
C30 C31 C32 C33 1(3) . . . . ?
C31 C32 C33 C28 0(2) . . . . ?
C33 C28 C29 C30 2(2) . . . . ?
C34 C35 C36 C37 1(2) . . . . ?
C35 C34 C39 C38 -1(2) . . . . ?
C35 C36 C37 C38 1(2) . . . . ?
C36 C37 C38 C39 -2(2) . . . . ?
C37 C38 C39 C34 2(2) . . . . ?
C39 C34 C35 C36 0(2) . . . . ?
C40 C41 C42 C43 175.5(11) . . . . ?
C40 C41 C42 C44 -3(2) . . . . ?
C41 C40 C47 C45 -1.6(17) . . . . ?
C41 C40 B1 C48 -87.3(12) . . . . ?
C41 C40 B1 C56 151.5(11) . . . . ?
C41 C40 B1 C64 32.9(15) . . . . ?
C41 C42 C43 F1 33.4(17) . . . . ?
C41 C42 C43 F2 -70.1(16) . . . . ?
C41 C42 C43 F3 138.1(14) . . . . ?
C41 C42 C43 F25 -109.9(16) . . . . ?
C41 C42 C43 F26 166.5(15) . . . . ?
C41 C42 C44 C45 0.7(19) . . . . ?
C42 C44 C45 C46 177.5(11) . . . . ?
C42 C44 C45 C47 0.6(19) . . . . ?
C43 C42 C44 C45 -177.4(11) . . . . ?
C44 C42 C43 F1 -148.5(12) . . . . ?
C44 C42 C43 F2 108.0(15) . . . . ?
C44 C42 C43 F3 -43.8(17) . . . . ?
C44 C42 C43 F25 68.2(18) . . . . ?
C44 C42 C43 F26 -15(2) . . . . ?
C44 C45 C46 F4 -57.9(14) . . . . ?
C44 C45 C46 F5 56.2(14) . . . . ?
C44 C45 C46 F6 178.5(12) . . . . ?
C44 C45 C46 F5A 120.8(17) . . . . ?
C44 C45 C46 F6A -138(2) . . . . ?
C44 C45 C46 F4A 12(2) . . . . ?
C44 C45 C47 C40 -0.1(19) . . . . ?
C46 C45 C47 C40 -177.0(10) . . . . ?
C47 C40 C41 C42 3.0(18) . . . . ?
C47 C40 B1 C48 81.1(13) . . . . ?
C47 C40 B1 C56 -40.2(15) . . . . ?
C47 C40 B1 C64 -158.7(11) . . . . ?
C47 C45 C46 F4 119.0(12) . . . . ?
C47 C45 C46 F5 -126.9(12) . . . . ?
C47 C45 C46 F6 -4.5(17) . . . . ?
C47 C45 C46 F5A -62.3(19) . . . . ?
C47 C45 C46 F6A 39(2) . . . . ?
C47 C45 C46 F4A -171(2) . . . . ?
C48 C49 C50 C51 179.5(10) . . . . ?
C48 C49 C50 C52 2.1(18) . . . . ?
C49 C48 C55 C53 1.0(16) . . . . ?
C49 C48 B1 C40 79.8(12) . . . . ?
C49 C48 B1 C56 -160.4(10) . . . . ?
C49 C48 B1 C64 -38.6(15) . . . . ?
C49 C50 C51 F7 6.5(13) . . . . ?
C49 C50 C51 F8 127.1(10) . . . . ?
C49 C50 C51 F9 -113.6(11) . . . . ?
C49 C50 C52 C53 0.1(17) . . . . ?
C50 C52 C53 C54 177.6(10) . . . . ?
C50 C52 C53 C55 -1.7(17) . . . . ?
C51 C50 C52 C53 -177.3(10) . . . . ?
C52 C50 C51 F7 -176.1(9) . . . . ?
C52 C50 C51 F8 -55.5(12) . . . . ?
C52 C50 C51 F9 63.8(12) . . . . ?
C52 C53 C54 F10 -1.0(14) . . . . ?
C52 C53 C54 F11 119.9(11) . . . . ?
C52 C53 C54 F12 -121.8(11) . . . . ?
C52 C53 C55 C48 1.1(18) . . . . ?
C54 C53 C55 C48 -178.1(10) . . . . ?
C55 C48 C49 C50 -2.6(17) . . . . ?
C55 C48 B1 C40 -88.0(12) . . . . ?
C55 C48 B1 C56 31.7(16) . . . . ?
C55 C48 B1 C64 153.5(11) . . . . ?
C55 C53 C54 F10 178.3(10) . . . . ?
C55 C53 C54 F11 -60.8(13) . . . . ?
C55 C53 C54 F12 57.5(13) . . . . ?
C56 C57 C58 C59 -179.7(10) . . . . ?
C56 C57 C58 C60 -1.0(18) . . . . ?
C57 C56 C63 C61 -3.4(16) . . . . ?
C57 C56 B1 C40 155.8(10) . . . . ?
C57 C56 B1 C48 42.5(15) . . . . ?
C57 C56 B1 C64 -83.0(12) . . . . ?
C57 C58 C59 F13 72.8(17) . . . . ?
C57 C58 C59 F14 -48.7(16) . . . . ?
C57 C58 C59 F15 -155.0(11) . . . . ?
C57 C58 C59 F14A -11.4(19) . . . . ?
C57 C58 C59 F13A 104.1(15) . . . . ?
C57 C58 C60 C61 1.5(18) . . . . ?
C58 C60 C61 C62 178.6(10) . . . . ?
C58 C60 C61 C63 -3.0(17) . . . . ?
C59 C58 C60 C61 -179.8(10) . . . . ?
C60 C58 C59 F13 -105.9(16) . . . . ?
C60 C58 C59 F14 132.6(15) . . . . ?
C60 C58 C59 F15 26.3(15) . . . . ?
C60 C58 C59 F14A 169.9(16) . . . . ?
C60 C58 C59 F13A -74.6(16) . . . . ?
C60 C61 C62 F16 97.6(11) . . . . ?
C60 C61 C62 F17 -23.4(13) . . . . ?
C60 C61 C62 F18 -143.9(10) . . . . ?
C60 C61 C63 C56 4.1(18) . . . . ?
C62 C61 C63 C56 -177.4(10) . . . . ?
C63 C56 C57 C58 1.9(17) . . . . ?
C63 C56 B1 C40 -29.7(15) . . . . ?
C63 C56 B1 C48 -143.0(11) . . . . ?
C63 C56 B1 C64 91.5(12) . . . . ?
C63 C61 C62 F16 -80.8(11) . . . . ?
C63 C61 C62 F17 158.2(9) . . . . ?
C63 C61 C62 F18 37.7(13) . . . . ?
C64 C65 C66 C67 174.3(10) . . . . ?
C64 C65 C66 C68 -0.2(19) . . . . ?
C65 C64 C71 C69 -3.8(17) . . . . ?
C65 C64 B1 C40 40.7(15) . . . . ?
C65 C64 B1 C48 153.1(11) . . . . ?
C65 C64 B1 C56 -81.0(13) . . . . ?
C65 C66 C67 F19 157.7(10) . . . . ?
C65 C66 C67 F20 -81.5(13) . . . . ?
C65 C66 C67 F21 38.5(14) . . . . ?
C65 C66 C68 C69 0(2) . . . . ?
C66 C68 C69 C70 173.7(11) . . . . ?
C66 C68 C69 C71 -2(2) . . . . ?
C67 C66 C68 C69 -174.5(11) . . . . ?
C68 C66 C67 F19 -28.0(15) . . . . ?
C68 C66 C67 F20 92.8(13) . . . . ?
C68 C66 C67 F21 -147.2(12) . . . . ?
C68 C69 C70 F22 -79.5(12) . . . . ?
C68 C69 C70 F23 41.3(14) . . . . ?
C68 C69 C70 F24 161.5(11) . . . . ?
C68 C69 C71 C64 3.7(19) . . . . ?
C70 C69 C71 C64 -171.4(10) . . . . ?
C71 C64 C65 C66 2.2(18) . . . . ?
C71 C64 B1 C40 -141.1(11) . . . . ?
C71 C64 B1 C48 -28.7(15) . . . . ?
C71 C64 B1 C56 97.2(12) . . . . ?
C71 C69 C70 F22 96.0(12) . . . . ?
C71 C69 C70 F23 -143.2(11) . . . . ?
C71 C69 C70 F24 -23.0(15) . . . . ?
B1 C40 C41 C42 172.0(11) . . . . ?
B1 C40 C47 C45 -170.5(11) . . . . ?
B1 C48 C49 C50 -171.4(11) . . . . ?
B1 C48 C55 C53 169.5(11) . . . . ?
B1 C56 C57 C58 176.8(11) . . . . ?
B1 C56 C63 C61 -178.2(11) . . . . ?
B1 C64 C65 C66 -179.6(11) . . . . ?
B1 C64 C71 C69 177.9(11) . . . . ?
C18A C19 C20 C21 1(3) . . . . ?
